data_7115210
loop_
_publ_author_name
'Barlow, Stephen'
'Henling, Lawrence M.'
'Day, Michael W.'
'Marder, Seth R.'
'Marder, Seth R.'

_publ_section_title
;
 Effect of the end-groups upon delocalisation in polymethines: the first
 crystallographically characterised bond-alternated cyanine
;
_journal_issue 16
_journal_name_full 'Chemical Communications'
_journal_page_first 1567
_journal_paper_doi 10.1039/a903868j
_journal_year 1999
_chemical_formula_sum 'C23 H21 F6 P Ru2'
_chemical_formula_weight 644.51
_chemical_name_systematic
;
1,3-Bis(ruthenocenyl)allylium hexafluorophosphate
;
_space_group_IT_number 15
_symmetry_cell_setting monoclinic
_symmetry_space_group_name_Hall '-C 2yc'
_symmetry_space_group_name_H-M 'C 1 2/c 1'
_atom_sites_solution_hydrogens geom
_atom_sites_solution_primary direct
_atom_sites_solution_secondary difmap
_audit_creation_method SHELXL-97
_cell_angle_alpha 90.00
_cell_angle_beta 113.83(2)
_cell_angle_gamma 90.00
_cell_formula_units_Z 8
_cell_length_a 26.409(6)
_cell_length_b 15.004(3)
_cell_length_c 11.970(3)
_cell_measurement_reflns_used 25
_cell_measurement_temperature 84
_cell_measurement_theta_max 21
_cell_measurement_theta_min 17
_cell_volume 4338.7(18)
_computing_cell_refinement 'CAD-4 Software (Enraf-Nonius, 1989)'
_computing_data_collection 'CAD-4 Software (Enraf-Nonius, 1989)'
_computing_data_reduction 'CRYM (Duchamp, 1964)'
_computing_molecular_graphics 'XP/PC (Siemens, 1989)'
_computing_structure_refinement 'SHELXL-97 (Sheldrick, 1997)'
_computing_structure_solution 'SHELXS-97 (Sheldrick, 1990)'
_diffrn_ambient_temperature 84
_diffrn_measured_fraction_theta_full 0.999
_diffrn_measured_fraction_theta_max 0.999
_diffrn_measurement_device_type CAD-4
_diffrn_measurement_method \W-scan
_diffrn_radiation_monochromator graphite
_diffrn_radiation_source 'normal-focus sealed tube'
_diffrn_radiation_type MoK\a
_diffrn_radiation_wavelength 0.71073
_diffrn_reflns_av_R_equivalents 0.0144
_diffrn_reflns_av_sigmaI/netI 0.0228
_diffrn_reflns_limit_h_max 31
_diffrn_reflns_limit_h_min -28
_diffrn_reflns_limit_k_max 17
_diffrn_reflns_limit_k_min -17
_diffrn_reflns_limit_l_max 8
_diffrn_reflns_limit_l_min -14
_diffrn_reflns_number 10256
_diffrn_reflns_theta_full 25
_diffrn_reflns_theta_max 25
_diffrn_reflns_theta_min 1.5
_diffrn_standards_decay_% 'Within counting statistics'
_diffrn_standards_interval_time 75
_diffrn_standards_number 3
_exptl_absorpt_coefficient_mu 1.526
_exptl_absorpt_correction_T_max 1.10
_exptl_absorpt_correction_T_min 0.74
_exptl_absorpt_correction_type '\Y-scan (North, Phillips & Matthews, 1968)'
_exptl_crystal_colour 'Dark golden'
_exptl_crystal_density_diffrn 1.973
_exptl_crystal_density_method 'not measured'
_exptl_crystal_description Plate
_exptl_crystal_F_000 2528
_exptl_crystal_size_max 0.39
_exptl_crystal_size_mid 0.39
_exptl_crystal_size_min 0.09
_refine_diff_density_max 0.463
_refine_diff_density_min -0.453
_refine_diff_density_rms 0.080
_refine_ls_extinction_method none
_refine_ls_goodness_of_fit_ref 1.764
_refine_ls_hydrogen_treatment refxyz
_refine_ls_matrix_type full
_refine_ls_number_parameters 392
_refine_ls_number_reflns 3818
_refine_ls_number_restraints 0
_refine_ls_restrained_S_all 1.764
_refine_ls_R_factor_all 0.0238
_refine_ls_R_factor_gt 0.0211
_refine_ls_shift/su_max 0.041
_refine_ls_shift/su_mean 0.002
_refine_ls_structure_factor_coef Fsqd
_refine_ls_weighting_details w=1/\s^2^(Fo^2^)
_refine_ls_weighting_scheme calc
_refine_ls_wR_factor_gt 0.0485
_refine_ls_wR_factor_ref 0.0491
_reflns_number_gt 3539
_reflns_number_total 3818
_reflns_threshold_expression >2sigma(I)
_cod_data_source_file 903868j.txt
_cod_data_source_block 3a
_cod_depositor_comments
;
The following automatic conversions were performed:

'_symmetry_cell_setting' value 'Monoclinic' changed to 'monoclinic'
according to
/usr/data/users/saulius/automatic-downloads/retrospective/RSC/lib/dictionaries/cif_core.dic
dictionary named 'cif_core.dic' version 2.4.2 from 2011-04-26.

Automatic conversion script
Id: cif_fix_values 2281 2013-09-26 08:29:07Z andrius 
;
_cod_original_cell_volume 4338.6(17)
_cod_original_sg_symbol_H-M 'C 2/c'
_cod_database_code 7115210

loop_
_symmetry_equiv_pos_as_xyz
'x, y, z'
'-x, y, -z+1/2'
'x+1/2, y+1/2, z'
'-x+1/2, y+1/2, -z+1/2'
'-x, -y, -z'
'x, -y, z-1/2'
'-x+1/2, -y+1/2, -z'
'x+1/2, -y+1/2, z-1/2'

loop_
_atom_site_label
_atom_site_type_symbol
_atom_site_fract_x
_atom_site_fract_y
_atom_site_fract_z
_atom_site_U_iso_or_equiv
_atom_site_adp_type
_atom_site_occupancy
_atom_site_symmetry_multiplicity
_atom_site_calc_flag
_atom_site_refinement_flags
_atom_site_disorder_assembly
_atom_site_disorder_group
Ru1 Ru 0.145756(8) 0.088959(12) 0.196514(18) 0.00961(6) Uani 1 1 d . . .
Ru2 Ru 0.406030(8) 0.102778(12) 0.401434(18) 0.00991(6) Uani 1 1 d . . .
C1 C 0.14827(12) -0.05856(16) 0.2041(2) 0.0180(6) Uani 1 1 d . . .
C2 C 0.12018(12) -0.02895(16) 0.0815(2) 0.0186(6) Uani 1 1 d . . .
C3 C 0.15839(12) 0.02153(16) 0.0495(3) 0.0190(6) Uani 1 1 d . . .
C4 C 0.20949(12) 0.02420(16) 0.1532(3) 0.0192(6) Uani 1 1 d . . .
C5 C 0.20300(12) -0.02579(16) 0.2479(3) 0.0189(6) Uani 1 1 d . . .
C6 C 0.10034(11) 0.15179(16) 0.2916(2) 0.0159(5) Uani 1 1 d . . .
C7 C 0.06629(11) 0.15795(16) 0.1660(3) 0.0168(6) Uani 1 1 d . . .
C8 C 0.09481(11) 0.20704(16) 0.1065(3) 0.0182(6) Uani 1 1 d . . .
C9 C 0.14700(11) 0.23354(15) 0.1942(2) 0.0155(6) Uani 1 1 d . . .
C10 C 0.15228(11) 0.19705(15) 0.3115(2) 0.0134(5) Uani 1 1 d . . .
C11 C 0.20224(11) 0.15404(16) 0.3880(2) 0.0138(5) Uani 1 1 d . . .
C12 C 0.25643(11) 0.17959(15) 0.3971(2) 0.0131(5) Uani 1 1 d . . .
C13 C 0.30351(11) 0.14269(15) 0.4768(2) 0.0129(5) Uani 1 1 d . . .
C14 C 0.35834(10) 0.16938(15) 0.4895(2) 0.0115(5) Uani 1 1 d . . .
C15 C 0.37197(11) 0.23187(15) 0.4143(2) 0.0133(5) Uani 1 1 d . . .
C16 C 0.43055(11) 0.23950(15) 0.4609(2) 0.0155(5) Uani 1 1 d . . .
C17 C 0.45381(11) 0.18211(15) 0.5641(2) 0.0141(5) Uani 1 1 d . . .
C18 C 0.41009(11) 0.13816(15) 0.5821(2) 0.0129(5) Uani 1 1 d . . .
C19 C 0.36379(11) -0.01263(17) 0.2929(3) 0.0184(6) Uani 1 1 d . . .
C20 C 0.36837(12) 0.05528(17) 0.2138(2) 0.0192(6) Uani 1 1 d . . .
C21 C 0.42546(12) 0.07144(17) 0.2459(2) 0.0182(6) Uani 1 1 d . . .
C22 C 0.45653(11) 0.01326(16) 0.3447(2) 0.0159(5) Uani 1 1 d . . .
C23 C 0.41827(11) -0.03833(16) 0.3738(2) 0.0157(5) Uani 1 1 d . . .
P1 P 0.2500 0.2500 0.0000 0.0160(2) Uani 1 2 d S . .
F1 F 0.26253(7) 0.23859(14) 0.14087(15) 0.0417(5) Uani 1 1 d . A .
F2 F 0.31502(11) 0.2557(4) 0.0351(3) 0.0304(10) Uani 0.779(13) 1 d P A 1
F3 F 0.25257(19) 0.14329(18) -0.0056(3) 0.0337(12) Uani 0.779(13) 1 d P A 1
F2A F 0.3067(6) 0.3037(13) 0.0460(9) 0.030(4) Uani 0.221(13) 1 d P A 2
F3A F 0.2787(7) 0.1656(8) -0.0310(9) 0.033(5) Uani 0.221(13) 1 d P A 2
P2 P 0.0000 0.09464(6) -0.2500 0.0141(2) Uani 1 2 d S . .
F4 F -0.00872(7) 0.09427(11) -0.12513(15) 0.0306(4) Uani 1 1 d . . .
F5 F 0.0248(3) 0.1903(3) -0.2105(4) 0.055(2) Uani 0.507(8) 1 d P . 1
F6 F 0.05902(18) 0.0533(4) -0.1822(4) 0.047(2) Uani 0.507(8) 1 d P . 1
F5A F 0.06068(18) 0.1371(4) -0.1850(4) 0.050(2) Uani 0.493(8) 1 d P . 2
F6A F 0.0254(3) -0.0021(3) -0.2134(4) 0.053(2) Uani 0.493(8) 1 d P . 2
H1 H 0.1345(17) -0.093(2) 0.252(4) 0.064 Uiso 1 1 d . . .
H2 H 0.0820(17) -0.038(3) 0.030(4) 0.064 Uiso 1 1 d . . .
H3 H 0.1511(16) 0.050(3) -0.020(4) 0.064 Uiso 1 1 d . . .
H4 H 0.2384(17) 0.052(3) 0.159(4) 0.064 Uiso 1 1 d . . .
H5 H 0.2280(17) -0.034(3) 0.324(4) 0.064 Uiso 1 1 d . . .
H6 H 0.0911(17) 0.120(2) 0.350(4) 0.064 Uiso 1 1 d . . .
H7 H 0.0326(17) 0.133(3) 0.126(4) 0.064 Uiso 1 1 d . . .
H8 H 0.0800(16) 0.217(3) 0.019(4) 0.064 Uiso 1 1 d . . .
H9 H 0.1725(16) 0.266(2) 0.175(4) 0.064 Uiso 1 1 d . . .
H11 H 0.2021(17) 0.113(2) 0.453(4) 0.064 Uiso 1 1 d . . .
H12 H 0.2581(16) 0.224(2) 0.338(4) 0.064 Uiso 1 1 d . . .
H13 H 0.2999(17) 0.096(2) 0.530(4) 0.064 Uiso 1 1 d . . .
H15 H 0.3458(16) 0.266(2) 0.342(4) 0.064 Uiso 1 1 d . . .
H16 H 0.4489(17) 0.276(2) 0.423(4) 0.064 Uiso 1 1 d . . .
H17 H 0.4914(16) 0.174(2) 0.609(4) 0.064 Uiso 1 1 d . . .
H18 H 0.4131(17) 0.102(2) 0.640(4) 0.064 Uiso 1 1 d . . .
H19 H 0.3313(17) -0.034(3) 0.300(4) 0.064 Uiso 1 1 d . . .
H20 H 0.3410(18) 0.087(2) 0.158(4) 0.064 Uiso 1 1 d . . .
H21 H 0.4421(17) 0.112(2) 0.209(4) 0.064 Uiso 1 1 d . . .
H22 H 0.4947(16) 0.009(3) 0.383(4) 0.064 Uiso 1 1 d . . .
H23 H 0.4285(17) -0.083(2) 0.441(4) 0.064 Uiso 1 1 d . . .

loop_
_atom_site_aniso_label
_atom_site_aniso_U_11
_atom_site_aniso_U_22
_atom_site_aniso_U_33
_atom_site_aniso_U_23
_atom_site_aniso_U_13
_atom_site_aniso_U_12
Ru1 0.01027(12) 0.00834(10) 0.00987(11) -0.00065(7) 0.00371(9) 0.00037(7)
Ru2 0.01010(11) 0.00859(10) 0.01035(11) -0.00038(7) 0.00341(9) 0.00099(7)
C1 0.0298(17) 0.0088(11) 0.0203(14) -0.0025(11) 0.0152(13) 0.0001(11)
C2 0.0227(15) 0.0142(12) 0.0183(14) -0.0105(11) 0.0076(12) -0.0023(11)
C3 0.0295(16) 0.0149(12) 0.0188(14) -0.0020(11) 0.0161(13) 0.0028(11)
C4 0.0183(15) 0.0127(11) 0.0318(16) -0.0026(12) 0.0157(13) 0.0037(11)
C5 0.0231(16) 0.0098(11) 0.0220(15) -0.0012(11) 0.0072(13) 0.0073(11)
C6 0.0150(14) 0.0151(12) 0.0193(14) -0.0040(11) 0.0086(12) 0.0038(11)
C7 0.0098(13) 0.0158(12) 0.0218(15) -0.0022(11) 0.0032(12) 0.0039(10)
C8 0.0196(15) 0.0129(11) 0.0195(14) 0.0026(11) 0.0055(12) 0.0061(11)
C9 0.0188(15) 0.0082(11) 0.0191(14) 0.0000(10) 0.0071(12) 0.0029(10)
C10 0.0139(13) 0.0114(11) 0.0142(13) -0.0065(10) 0.0050(11) 0.0000(10)
C11 0.0161(14) 0.0147(11) 0.0101(12) -0.0059(10) 0.0046(11) -0.0016(10)
C12 0.0149(14) 0.0115(11) 0.0135(13) -0.0039(10) 0.0065(11) -0.0001(10)
C13 0.0166(14) 0.0119(11) 0.0111(13) -0.0034(10) 0.0065(11) -0.0011(10)
C14 0.0129(13) 0.0098(10) 0.0103(12) -0.0033(10) 0.0032(11) 0.0012(9)
C15 0.0161(14) 0.0072(10) 0.0159(13) -0.0008(10) 0.0057(11) 0.0009(10)
C16 0.0183(14) 0.0085(11) 0.0202(14) -0.0019(10) 0.0085(12) -0.0014(10)
C17 0.0132(13) 0.0120(11) 0.0151(13) -0.0047(10) 0.0036(11) -0.0001(10)
C18 0.0165(14) 0.0112(11) 0.0116(13) -0.0003(10) 0.0064(11) 0.0016(10)
C19 0.0169(14) 0.0162(12) 0.0203(14) -0.0109(11) 0.0056(12) -0.0010(11)
C20 0.0192(15) 0.0194(13) 0.0134(13) -0.0050(11) 0.0007(12) 0.0063(11)
C21 0.0238(16) 0.0207(12) 0.0129(13) -0.0030(11) 0.0103(12) 0.0030(11)
C22 0.0131(13) 0.0177(12) 0.0154(13) -0.0059(11) 0.0040(11) 0.0023(11)
C23 0.0197(15) 0.0110(11) 0.0157(13) -0.0047(10) 0.0065(12) 0.0027(10)
P1 0.0146(5) 0.0206(5) 0.0105(5) 0.0041(4) 0.0027(4) -0.0028(4)
F1 0.0272(10) 0.0818(14) 0.0121(9) 0.0108(9) 0.0038(8) -0.0142(10)
F2 0.0158(13) 0.053(3) 0.0213(13) 0.0047(16) 0.0062(10) -0.0042(14)
F3 0.043(2) 0.0240(12) 0.0273(14) 0.0046(10) 0.0067(13) -0.0027(12)
F2A 0.024(6) 0.043(8) 0.020(4) -0.002(5) 0.005(4) -0.023(6)
F3A 0.043(8) 0.027(5) 0.019(5) 0.002(4) 0.002(5) 0.013(5)
P2 0.0110(5) 0.0174(4) 0.0129(5) 0.000 0.0037(4) 0.000
F4 0.0271(10) 0.0497(10) 0.0179(9) -0.0024(8) 0.0121(8) 0.0081(8)
F5 0.094(6) 0.028(2) 0.042(3) -0.0098(18) 0.027(3) -0.033(3)
F6 0.025(3) 0.088(6) 0.034(2) 0.030(3) 0.018(2) 0.035(3)
F5A 0.023(3) 0.096(6) 0.031(2) -0.028(3) 0.010(2) -0.027(3)
F6A 0.099(6) 0.037(2) 0.036(3) 0.014(2) 0.040(3) 0.045(3)

loop_
_atom_type_symbol
_atom_type_description
_atom_type_scat_dispersion_real
_atom_type_scat_dispersion_imag
_atom_type_scat_source
C C 0.0033 0.0016 'International Tables Vol C Tables 4.2.6.8 and 6.1.1.4'
H H 0.0000 0.0000 'International Tables Vol C Tables 4.2.6.8 and 6.1.1.4'
F F 0.0171 0.0103 'International Tables Vol C Tables 4.2.6.8 and 6.1.1.4'
P P 0.1023 0.0942 'International Tables Vol C Tables 4.2.6.8 and 6.1.1.4'
Ru Ru -1.2594 0.8363 'International Tables Vol C Tables 4.2.6.8 and 6.1.1.4'

loop_
_geom_angle_atom_site_label_1
_geom_angle_atom_site_label_2
_geom_angle_atom_site_label_3
_geom_angle
_geom_angle_site_symmetry_1
_geom_angle_site_symmetry_3
C10 Ru1 C3 153.88(10) . .
C10 Ru1 C9 40.06(10) . .
C3 Ru1 C9 116.60(10) . .
C10 Ru1 C6 40.03(9) . .
C3 Ru1 C6 157.69(11) . .
C9 Ru1 C6 65.64(10) . .
C10 Ru1 C2 166.07(10) . .
C3 Ru1 C2 38.50(10) . .
C9 Ru1 C2 143.86(10) . .
C6 Ru1 C2 126.03(10) . .
C10 Ru1 C4 129.56(10) . .
C3 Ru1 C4 38.05(11) . .
C9 Ru1 C4 115.18(10) . .
C6 Ru1 C4 163.80(11) . .
C2 Ru1 C4 63.83(11) . .
C10 Ru1 C5 123.84(10) . .
C3 Ru1 C5 63.26(11) . .
C9 Ru1 C5 140.42(10) . .
C6 Ru1 C5 130.75(10) . .
C2 Ru1 C5 62.91(11) . .
C4 Ru1 C5 37.93(10) . .
C10 Ru1 C1 139.08(10) . .
C3 Ru1 C1 63.60(10) . .
C9 Ru1 C1 177.57(11) . .
C6 Ru1 C1 115.19(10) . .
C2 Ru1 C1 37.78(10) . .
C4 Ru1 C1 63.33(10) . .
C5 Ru1 C1 37.23(10) . .
C10 Ru1 C8 64.73(10) . .
C3 Ru1 C8 103.87(10) . .
C9 Ru1 C8 37.45(10) . .
C6 Ru1 C8 63.52(10) . .
C2 Ru1 C8 111.67(11) . .
C4 Ru1 C8 127.90(10) . .
C5 Ru1 C8 165.65(10) . .
C1 Ru1 C8 144.96(10) . .
C10 Ru1 C7 64.53(10) . .
C3 Ru1 C7 121.70(11) . .
C9 Ru1 C7 63.43(10) . .
C6 Ru1 C7 37.26(10) . .
C2 Ru1 C7 104.03(10) . .
C4 Ru1 C7 158.80(11) . .
C5 Ru1 C7 154.04(10) . .
C1 Ru1 C7 118.71(10) . .
C8 Ru1 C7 37.48(10) . .
C10 Ru1 C11 36.34(9) . .
C3 Ru1 C11 136.92(10) . .
C9 Ru1 C11 66.15(9) . .
C6 Ru1 C11 65.27(9) . .
C2 Ru1 C11 148.92(10) . .
C4 Ru1 C11 99.69(10) . .
C5 Ru1 C11 87.68(10) . .
C1 Ru1 C11 111.93(9) . .
C8 Ru1 C11 99.26(9) . .
C7 Ru1 C11 98.59(9) . .
Cp1 Ru1 Cp2 168.0 . .
C15 Ru2 C21 120.17(10) . .
C15 Ru2 C20 109.64(10) . .
C21 Ru2 C20 38.06(10) . .
C15 Ru2 C19 128.65(10) . .
C21 Ru2 C19 63.82(11) . .
C20 Ru2 C19 38.27(10) . .
C15 Ru2 C16 38.15(10) . .
C21 Ru2 C16 109.95(10) . .
C20 Ru2 C16 126.59(10) . .
C19 Ru2 C16 162.42(10) . .
C15 Ru2 C14 38.73(9) . .
C21 Ru2 C14 153.45(10) . .
C20 Ru2 C14 122.41(10) . .
C19 Ru2 C14 113.26(10) . .
C16 Ru2 C14 64.24(9) . .
C15 Ru2 C22 153.42(10) . .
C21 Ru2 C22 38.36(10) . .
C20 Ru2 C22 63.89(10) . .
C19 Ru2 C22 63.68(10) . .
C16 Ru2 C22 122.77(10) . .
C14 Ru2 C22 167.06(9) . .
C15 Ru2 C18 64.45(9) . .
C21 Ru2 C18 164.91(10) . .
C20 Ru2 C18 156.84(10) . .
C19 Ru2 C18 126.20(10) . .
C16 Ru2 C18 63.88(9) . .
C14 Ru2 C18 38.63(9) . .
C22 Ru2 C18 131.62(10) . .
C15 Ru2 C23 165.23(10) . .
C21 Ru2 C23 63.91(10) . .
C20 Ru2 C23 63.93(10) . .
C19 Ru2 C23 38.07(10) . .
C16 Ru2 C23 156.48(10) . .
C14 Ru2 C23 131.72(9) . .
C22 Ru2 C23 37.99(10) . .
C18 Ru2 C23 115.70(9) . .
C15 Ru2 C17 63.81(10) . .
C21 Ru2 C17 128.86(10) . .
C20 Ru2 C17 162.29(10) . .
C19 Ru2 C17 158.65(10) . .
C16 Ru2 C17 38.02(9) . .
C14 Ru2 C17 63.92(9) . .
C22 Ru2 C17 113.87(10) . .
C18 Ru2 C17 37.81(9) . .
C23 Ru2 C17 126.32(10) . .
Cp3 Ru2 Cp4 176.9 . .
C5 C1 C2 107.7(2) . .
C5 C1 Ru1 71.12(14) . .
C2 C1 Ru1 69.57(14) . .
C5 C1 H1 123(3) . .
C2 C1 H1 129(3) . .
Ru1 C1 H1 124(2) . .
C1 C2 C3 108.1(3) . .
C1 C2 Ru1 72.65(14) . .
C3 C2 Ru1 70.56(14) . .
C1 C2 H2 127(2) . .
C3 C2 H2 125(2) . .
Ru1 C2 H2 120(2) . .
C4 C3 C2 107.8(2) . .
C4 C3 Ru1 71.37(15) . .
C2 C3 Ru1 70.95(14) . .
C4 C3 H3 125(3) . .
C2 C3 H3 127(3) . .
Ru1 C3 H3 119(3) . .
C3 C4 C5 107.7(2) . .
C3 C4 Ru1 70.58(15) . .
C5 C4 Ru1 72.11(15) . .
C3 C4 H4 127(3) . .
C5 C4 H4 126(3) . .
Ru1 C4 H4 121(3) . .
C1 C5 C4 108.8(3) . .
C1 C5 Ru1 71.65(15) . .
C4 C5 Ru1 69.96(14) . .
C1 C5 H5 124(3) . .
C4 C5 H5 127(3) . .
Ru1 C5 H5 122(3) . .
C7 C6 C10 107.2(2) . .
C7 C6 Ru1 73.68(15) . .
C10 C6 Ru1 66.85(13) . .
C7 C6 H6 125(2) . .
C10 C6 H6 128(2) . .
Ru1 C6 H6 121(2) . .
C6 C7 C8 109.1(2) . .
C6 C7 Ru1 69.06(15) . .
C8 C7 Ru1 70.83(15) . .
C6 C7 H7 127(3) . .
C8 C7 H7 124(3) . .
Ru1 C7 H7 124(2) . .
C9 C8 C7 109.1(2) . .
C9 C8 Ru1 69.26(14) . .
C7 C8 Ru1 71.69(14) . .
C9 C8 H8 127(2) . .
C7 C8 H8 124(2) . .
Ru1 C8 H8 123(2) . .
C8 C9 C10 107.1(2) . .
C8 C9 Ru1 73.29(14) . .
C10 C9 Ru1 66.98(12) . .
C8 C9 H9 123(2) . .
C10 C9 H9 130(2) . .
Ru1 C9 H9 123(2) . .
C11 C10 C9 119.5(2) . .
C11 C10 C6 117.4(2) . .
C9 C10 C6 107.4(2) . .
C11 C10 Ru1 83.12(14) . .
C9 C10 Ru1 72.97(13) . .
C6 C10 Ru1 73.12(13) . .
C10 C11 C12 124.2(2) . .
C10 C11 Ru1 60.54(13) . .
C12 C11 Ru1 113.46(17) . .
C10 C11 H11 119(2) . .
C12 C11 H11 115(2) . .
Ru1 C11 H11 107(2) . .
C13 C12 C11 123.3(2) . .
C13 C12 H12 120(2) . .
C11 C12 H12 117(2) . .
C12 C13 C14 124.0(2) . .
C12 C13 H13 117(2) . .
C14 C13 H13 119(2) . .
C15 C14 C18 107.0(2) . .
C15 C14 C13 127.2(2) . .
C18 C14 C13 125.8(2) . .
C15 C14 Ru2 69.99(14) . .
C18 C14 Ru2 70.77(14) . .
C13 C14 Ru2 124.70(16) . .
C16 C15 C14 108.3(2) . .
C16 C15 Ru2 71.50(13) . .
C14 C15 Ru2 71.27(13) . .
C16 C15 H15 124(2) . .
C14 C15 H15 128(2) . .
Ru2 C15 H15 124(2) . .
C15 C16 C17 108.1(2) . .
C15 C16 Ru2 70.35(13) . .
C17 C16 Ru2 71.46(13) . .
C15 C16 H16 123(2) . .
C17 C16 H16 129(2) . .
Ru2 C16 H16 122(2) . .
C18 C17 C16 108.6(2) . .
C18 C17 Ru2 70.79(14) . .
C16 C17 Ru2 70.52(14) . .
C18 C17 H17 127(2) . .
C16 C17 H17 125(2) . .
Ru2 C17 H17 123(2) . .
C17 C18 C14 108.0(2) . .
C17 C18 Ru2 71.40(14) . .
C14 C18 Ru2 70.60(14) . .
C17 C18 H18 127(3) . .
C14 C18 H18 125(3) . .
Ru2 C18 H18 126(3) . .
C23 C19 C20 108.1(2) . .
C23 C19 Ru2 71.16(14) . .
C20 C19 Ru2 70.65(15) . .
C23 C19 H19 123(2) . .
C20 C19 H19 128(2) . .
Ru2 C19 H19 118(2) . .
C21 C20 C19 107.9(2) . .
C21 C20 Ru2 70.85(15) . .
C19 C20 Ru2 71.08(15) . .
C21 C20 H20 124(3) . .
C19 C20 H20 128(3) . .
Ru2 C20 H20 119(2) . .
C20 C21 C22 108.1(2) . .
C20 C21 Ru2 71.09(15) . .
C22 C21 Ru2 71.28(15) . .
C20 C21 H21 128(2) . .
C22 C21 H21 123(2) . .
Ru2 C21 H21 125(2) . .
C23 C22 C21 107.9(2) . .
C23 C22 Ru2 71.08(14) . .
C21 C22 Ru2 70.36(14) . .
C23 C22 H22 125(2) . .
C21 C22 H22 127(2) . .
Ru2 C22 H22 125(2) . .
C22 C23 C19 108.0(2) . .
C22 C23 Ru2 70.94(14) . .
C19 C23 Ru2 70.77(14) . .
C22 C23 H23 125(2) . .
C19 C23 H23 127(2) . .
Ru2 C23 H23 122(2) . .
F2A P1 F2A 180.0(9) 7 .
F2A P1 F1 94.4(4) 7 .
F2A P1 F1 85.6(4) . .
F2A P1 F1 85.6(4) 7 7
F2A P1 F1 94.4(4) . 7
F1 P1 F1 180.00(15) . 7
F2A P1 F3A 90.7(5) 7 7
F2A P1 F3A 89.3(5) . 7
F1 P1 F3A 75.7(5) . 7
F1 P1 F3A 104.3(5) 7 7
F2A P1 F3A 89.3(5) 7 .
F2A P1 F3A 90.7(5) . .
F1 P1 F3A 104.3(5) . .
F1 P1 F3A 75.7(5) 7 .
F3A P1 F3A 180.0(11) 7 .
F2A P1 F2 28.3(6) 7 7
F2A P1 F2 151.7(6) . 7
F1 P1 F2 90.83(12) . 7
F1 P1 F2 89.17(12) 7 7
F3A P1 F2 62.7(5) 7 7
F3A P1 F2 117.3(5) . 7
F2A P1 F2 151.7(6) 7 .
F2A P1 F2 28.3(6) . .
F1 P1 F2 89.17(12) . .
F1 P1 F2 90.83(12) 7 .
F3A P1 F2 117.3(5) 7 .
F3A P1 F2 62.7(5) . .
F2 P1 F2 180.00(5) 7 .
F2A P1 F3 62.0(7) 7 .
F2A P1 F3 118.0(7) . .
F1 P1 F3 86.73(16) . .
F1 P1 F3 93.27(16) 7 .
F3A P1 F3 146.5(6) 7 .
F3A P1 F3 33.5(6) . .
F2 P1 F3 89.69(15) 7 .
F2 P1 F3 90.31(15) . .
F2A P1 F3 118.0(7) 7 7
F2A P1 F3 62.0(7) . 7
F1 P1 F3 93.27(16) . 7
F1 P1 F3 86.73(16) 7 7
F3A P1 F3 33.5(6) 7 7
F3A P1 F3 146.5(6) . 7
F2 P1 F3 90.31(15) 7 7
F2 P1 F3 89.69(15) . 7
F3 P1 F3 180.0(2) . 7
F6 P2 F6 133.3(5) 2_554 .
F6 P2 F5 136.5(4) 2_554 .
F6 P2 F5 90.0(3) . .
F6 P2 F5 90.0(3) 2_554 2_554
F6 P2 F5 136.5(4) . 2_554
F5 P2 F5 47.7(5) . 2_554
F6 P2 F6A 43.3(2) 2_554 2_554
F6 P2 F6A 90.1(5) . 2_554
F5 P2 F6A 178.4(2) . 2_554
F5 P2 F6A 132.5(3) 2_554 2_554
F6 P2 F6A 90.1(5) 2_554 .
F6 P2 F6A 43.3(2) . .
F5 P2 F6A 132.5(3) . .
F5 P2 F6A 178.4(2) 2_554 .
F6A P2 F6A 47.3(6) 2_554 .
F6 P2 F4 90.19(15) 2_554 2_554
F6 P2 F4 89.65(16) . 2_554
F5 P2 F4 94.85(18) . 2_554
F5 P2 F4 85.51(18) 2_554 2_554
F6A P2 F4 86.73(17) 2_554 2_554
F6A P2 F4 92.91(17) . 2_554
F6 P2 F4 89.65(16) 2_554 .
F6 P2 F4 90.19(15) . .
F5 P2 F4 85.51(18) . .
F5 P2 F4 94.85(18) 2_554 .
F6A P2 F4 92.91(17) 2_554 .
F6A P2 F4 86.73(17) . .
F4 P2 F4 179.61(14) 2_554 .
F6 P2 F5A 178.0(2) 2_554 .
F6 P2 F5A 46.8(3) . .
F5 P2 F5A 43.7(3) . .
F5 P2 F5A 89.8(4) 2_554 .
F6A P2 F5A 136.6(4) 2_554 .
F6A P2 F5A 90.1(3) . .
F4 P2 F5A 87.80(16) 2_554 .
F4 P2 F5A 92.35(16) . .
F6 P2 F5A 46.8(3) 2_554 2_554
F6 P2 F5A 178.0(2) . 2_554
F5 P2 F5A 89.8(4) . 2_554
F5 P2 F5A 43.7(3) 2_554 2_554
F6A P2 F5A 90.1(3) 2_554 2_554
F6A P2 F5A 136.6(4) . 2_554
F4 P2 F5A 92.35(16) 2_554 2_554
F4 P2 F5A 87.80(16) . 2_554
F5A P2 F5A 133.2(5) . 2_554
F5 F5 P2 66.2(3) 2_554 .
F6A F6A P2 66.3(3) 2_554 .

loop_
_geom_bond_atom_site_label_1
_geom_bond_atom_site_label_2
_geom_bond_distance
_geom_bond_site_symmetry_2
Ru1 C10 2.089(2) .
Ru1 C3 2.170(3) .
Ru1 C9 2.170(2) .
Ru1 C6 2.174(2) .
Ru1 C2 2.175(2) .
Ru1 C4 2.180(3) .
Ru1 C5 2.208(2) .
Ru1 C1 2.215(2) .
Ru1 C8 2.222(3) .
Ru1 C7 2.234(3) .
Ru1 C11 2.381(3) .
Ru1 Cp1 1.825 .
Ru1 Cp2 1.804 .
Ru2 C15 2.167(2) .
Ru2 C21 2.173(3) .
Ru2 C20 2.176(3) .
Ru2 C19 2.182(3) .
Ru2 C16 2.182(2) .
Ru2 C14 2.184(2) .
Ru2 C22 2.185(3) .
Ru2 C18 2.186(3) .
Ru2 C23 2.187(2) .
Ru2 C17 2.194(3) .
Ru2 C13 3.237(3) .
Ru2 Cp3 1.812 .
Ru2 Cp4 1.813 .
C1 C5 1.412(4) .
C1 C2 1.422(4) .
C1 H1 0.95(4) .
C2 C3 1.432(4) .
C2 H2 0.96(4) .
C3 C4 1.418(4) .
C3 H3 0.88(4) .
C4 C5 1.426(4) .
C4 H4 0.85(4) .
C5 H5 0.89(4) .
C6 C7 1.409(4) .
C6 C10 1.461(4) .
C6 H6 0.96(4) .
C7 C8 1.432(4) .
C7 H7 0.90(4) .
C8 C9 1.411(4) .
C8 H8 0.97(4) .
C9 C10 1.461(4) .
C9 H9 0.93(4) .
C10 C11 1.421(4) .
C11 C12 1.443(4) .
C11 H11 1.00(4) .
C12 C13 1.343(4) .
C12 H12 0.99(4) .
C13 C14 1.450(3) .
C13 H13 0.98(4) .
C14 C15 1.443(3) .
C14 C18 1.446(3) .
C15 C16 1.421(4) .
C15 H15 1.00(4) .
C16 C17 1.426(4) .
C16 H16 0.95(4) .
C17 C18 1.419(4) .
C17 H17 0.93(4) .
C18 H18 0.86(4) .
C19 C23 1.425(4) .
C19 C20 1.429(4) .
C19 H19 0.95(4) .
C20 C21 1.418(4) .
C20 H20 0.90(4) .
C21 C22 1.432(4) .
C21 H21 0.95(4) .
C22 C23 1.423(4) .
C22 H22 0.93(4) .
C23 H23 1.00(4) .
P1 F2A 1.591(9) 7
P1 F2A 1.591(9) .
P1 F1 1.5910(16) .
P1 F1 1.5910(16) 7
P1 F3A 1.595(9) 7
P1 F3A 1.595(9) .
P1 F2 1.597(3) 7
P1 F2 1.597(3) .
P1 F3 1.605(3) .
P1 F3 1.605(3) 7
P2 F6 1.566(4) 2_554
P2 F6 1.566(4) .
P2 F5 1.569(3) .
P2 F5 1.569(3) 2_554
P2 F6A 1.585(4) 2_554
P2 F6A 1.585(4) .
P2 F4 1.6016(16) 2_554
P2 F4 1.6016(16) .
P2 F5A 1.603(4) .
P2 F5A 1.603(4) 2_554
F5 F5 1.269(13) 2_554
F6A F6A 1.272(14) 2_554

loop_
_geom_torsion_atom_site_label_1
_geom_torsion_atom_site_label_2
_geom_torsion_atom_site_label_3
_geom_torsion_atom_site_label_4
_geom_torsion
_geom_torsion_site_symmetry_1
_geom_torsion_site_symmetry_4
C10 Ru1 C1 C5 -83.5(2) . .
C3 Ru1 C1 C5 79.80(18) . .
C9 Ru1 C1 C5 -16(2) . .
C6 Ru1 C1 C5 -124.98(17) . .
C2 Ru1 C1 C5 118.0(2) . .
C4 Ru1 C1 C5 37.07(17) . .
C8 Ru1 C1 C5 155.83(18) . .
C7 Ru1 C1 C5 -166.81(16) . .
C11 Ru1 C1 C5 -52.98(18) . .
C10 Ru1 C1 C2 158.50(17) . .
C3 Ru1 C1 C2 -38.20(17) . .
C9 Ru1 C1 C2 -134(2) . .
C6 Ru1 C1 C2 117.02(17) . .
C4 Ru1 C1 C2 -80.93(18) . .
C5 Ru1 C1 C2 -118.0(2) . .
C8 Ru1 C1 C2 37.8(3) . .
C7 Ru1 C1 C2 75.20(18) . .
C11 Ru1 C1 C2 -170.97(15) . .
C5 C1 C2 C3 0.8(3) . .
Ru1 C1 C2 C3 62.01(17) . .
C5 C1 C2 Ru1 -61.26(17) . .
C10 Ru1 C2 C1 -85.5(4) . .
C3 Ru1 C2 C1 117.1(2) . .
C9 Ru1 C2 C1 177.01(17) . .
C6 Ru1 C2 C1 -85.44(19) . .
C4 Ru1 C2 C1 79.50(18) . .
C5 Ru1 C2 C1 36.87(16) . .
C8 Ru1 C2 C1 -157.73(16) . .
C7 Ru1 C2 C1 -119.07(17) . .
C11 Ru1 C2 C1 16.4(3) . .
C10 Ru1 C2 C3 157.3(4) . .
C9 Ru1 C2 C3 59.9(2) . .
C6 Ru1 C2 C3 157.41(16) . .
C4 Ru1 C2 C3 -37.65(16) . .
C5 Ru1 C2 C3 -80.28(18) . .
C1 Ru1 C2 C3 -117.1(2) . .
C8 Ru1 C2 C3 85.12(18) . .
C7 Ru1 C2 C3 123.78(17) . .
C11 Ru1 C2 C3 -100.8(2) . .
C1 C2 C3 C4 -1.1(3) . .
Ru1 C2 C3 C4 62.26(17) . .
C1 C2 C3 Ru1 -63.36(17) . .
C10 Ru1 C3 C4 75.0(3) . .
C9 Ru1 C3 C4 97.60(17) . .
C6 Ru1 C3 C4 -172.1(2) . .
C2 Ru1 C3 C4 -117.2(2) . .
C5 Ru1 C3 C4 -37.88(15) . .
C1 Ru1 C3 C4 -79.70(17) . .
C8 Ru1 C3 C4 135.33(16) . .
C7 Ru1 C3 C4 171.41(14) . .
C11 Ru1 C3 C4 14.9(2) . .
C10 Ru1 C3 C2 -167.8(2) . .
C9 Ru1 C3 C2 -145.22(16) . .
C6 Ru1 C3 C2 -54.9(3) . .
C4 Ru1 C3 C2 117.2(2) . .
C5 Ru1 C3 C2 79.30(17) . .
C1 Ru1 C3 C2 37.49(16) . .
C8 Ru1 C3 C2 -107.48(17) . .
C7 Ru1 C3 C2 -71.41(18) . .
C11 Ru1 C3 C2 132.06(17) . .
C2 C3 C4 C5 1.0(3) . .
Ru1 C3 C4 C5 63.00(17) . .
C2 C3 C4 Ru1 -61.99(17) . .
C10 Ru1 C4 C3 -146.53(15) . .
C9 Ru1 C4 C3 -101.65(16) . .
C6 Ru1 C4 C3 169.2(3) . .
C2 Ru1 C4 C3 38.10(15) . .
C5 Ru1 C4 C3 116.9(2) . .
C1 Ru1 C4 C3 80.48(16) . .
C8 Ru1 C4 C3 -59.88(19) . .
C7 Ru1 C4 C3 -20.6(3) . .
C11 Ru1 C4 C3 -169.75(15) . .
C10 Ru1 C4 C5 96.61(18) . .
C3 Ru1 C4 C5 -116.9(2) . .
C9 Ru1 C4 C5 141.48(16) . .
C6 Ru1 C4 C5 52.4(4) . .
C2 Ru1 C4 C5 -78.77(17) . .
C1 Ru1 C4 C5 -36.39(16) . .
C8 Ru1 C4 C5 -176.75(15) . .
C7 Ru1 C4 C5 -137.4(3) . .
C11 Ru1 C4 C5 73.38(17) . .
C2 C1 C5 C4 -0.1(3) . .
Ru1 C1 C5 C4 -60.39(17) . .
C2 C1 C5 Ru1 60.26(17) . .
C3 C4 C5 C1 -0.6(3) . .
Ru1 C4 C5 C1 61.45(18) . .
C3 C4 C5 Ru1 -62.00(17) . .
C10 Ru1 C5 C1 128.42(16) . .
C3 Ru1 C5 C1 -80.81(17) . .
C9 Ru1 C5 C1 178.98(16) . .
C6 Ru1 C5 C1 78.15(19) . .
C2 Ru1 C5 C1 -37.42(16) . .
C4 Ru1 C5 C1 -118.8(2) . .
C8 Ru1 C5 C1 -108.4(4) . .
C7 Ru1 C5 C1 27.2(3) . .
C11 Ru1 C5 C1 132.16(17) . .
C10 Ru1 C5 C4 -112.77(17) . .
C3 Ru1 C5 C4 38.00(16) . .
C9 Ru1 C5 C4 -62.2(2) . .
C6 Ru1 C5 C4 -163.05(16) . .
C2 Ru1 C5 C4 81.39(18) . .
C1 Ru1 C5 C4 118.8(2) . .
C8 Ru1 C5 C4 10.4(5) . .
C7 Ru1 C5 C4 146.0(2) . .
C11 Ru1 C5 C4 -109.03(17) . .
C10 Ru1 C6 C7 117.4(2) . .
C3 Ru1 C6 C7 -23.5(3) . .
C9 Ru1 C6 C7 77.53(16) . .
C2 Ru1 C6 C7 -62.54(19) . .
C4 Ru1 C6 C7 174.2(3) . .
C5 Ru1 C6 C7 -145.85(16) . .
C1 Ru1 C6 C7 -104.99(17) . .
C8 Ru1 C6 C7 35.95(15) . .
C11 Ru1 C6 C7 151.26(18) . .
C3 Ru1 C6 C10 -140.9(2) . .
C9 Ru1 C6 C10 -39.89(15) . .
C2 Ru1 C6 C10 -179.96(14) . .
C4 Ru1 C6 C10 56.7(4) . .
C5 Ru1 C6 C10 96.73(18) . .
C1 Ru1 C6 C10 137.60(15) . .
C8 Ru1 C6 C10 -81.46(16) . .
C7 Ru1 C6 C10 -117.4(2) . .
C11 Ru1 C6 C10 33.84(14) . .
C10 C6 C7 C8 -1.0(3) . .
Ru1 C6 C7 C8 -59.69(18) . .
C10 C6 C7 Ru1 58.70(16) . .
C10 Ru1 C7 C6 -39.23(15) . .
C3 Ru1 C7 C6 169.75(15) . .
C9 Ru1 C7 C6 -84.02(17) . .
C2 Ru1 C7 C6 132.30(16) . .
C4 Ru1 C7 C6 -175.5(2) . .
C5 Ru1 C7 C6 76.3(3) . .
C1 Ru1 C7 C6 94.67(17) . .
C8 Ru1 C7 C6 -120.3(2) . .
C11 Ru1 C7 C6 -26.21(17) . .
C10 Ru1 C7 C8 81.04(17) . .
C3 Ru1 C7 C8 -69.98(18) . .
C9 Ru1 C7 C8 36.25(15) . .
C6 Ru1 C7 C8 120.3(2) . .
C2 Ru1 C7 C8 -107.43(16) . .
C4 Ru1 C7 C8 -55.2(3) . .
C5 Ru1 C7 C8 -163.4(2) . .
C1 Ru1 C7 C8 -145.06(15) . .
C11 Ru1 C7 C8 94.05(16) . .
C6 C7 C8 C9 -0.8(3) . .
Ru1 C7 C8 C9 -59.38(17) . .
C6 C7 C8 Ru1 58.61(18) . .
C10 Ru1 C8 C9 39.14(16) . .
C3 Ru1 C8 C9 -115.84(17) . .
C6 Ru1 C8 C9 83.84(17) . .
C2 Ru1 C8 C9 -155.55(16) . .
C4 Ru1 C8 C9 -82.54(19) . .
C5 Ru1 C8 C9 -90.6(4) . .
C1 Ru1 C8 C9 -179.40(17) . .
C7 Ru1 C8 C9 119.6(2) . .
C11 Ru1 C8 C9 27.53(17) . .
C10 Ru1 C8 C7 -80.45(17) . .
C3 Ru1 C8 C7 124.57(16) . .
C9 Ru1 C8 C7 -119.6(2) . .
C6 Ru1 C8 C7 -35.75(15) . .
C2 Ru1 C8 C7 84.87(17) . .
C4 Ru1 C8 C7 157.88(15) . .
C5 Ru1 C8 C7 149.8(4) . .
C1 Ru1 C8 C7 61.0(2) . .
C11 Ru1 C8 C7 -92.05(16) . .
C7 C8 C9 C10 2.2(3) . .
Ru1 C8 C9 C10 -58.67(16) . .
C7 C8 C9 Ru1 60.89(18) . .
C10 Ru1 C9 C8 -117.5(2) . .
C3 Ru1 C9 C8 77.72(19) . .
C6 Ru1 C9 C8 -77.65(17) . .
C2 Ru1 C9 C8 40.7(3) . .
C4 Ru1 C9 C8 120.18(17) . .
C5 Ru1 C9 C8 157.11(17) . .
C1 Ru1 C9 C8 172(2) . .
C7 Ru1 C9 C8 -36.27(16) . .
C11 Ru1 C9 C8 -150.08(18) . .
C3 Ru1 C9 C10 -164.76(15) . .
C6 Ru1 C9 C10 39.86(15) . .
C2 Ru1 C9 C10 158.22(17) . .
C4 Ru1 C9 C10 -122.31(16) . .
C5 Ru1 C9 C10 -85.4(2) . .
C1 Ru1 C9 C10 -71(2) . .
C8 Ru1 C9 C10 117.5(2) . .
C7 Ru1 C9 C10 81.24(16) . .
C11 Ru1 C9 C10 -32.57(14) . .
C8 C9 C10 C11 134.2(2) . .
Ru1 C9 C10 C11 71.5(2) . .
C8 C9 C10 C6 -2.8(3) . .
Ru1 C9 C10 C6 -65.53(16) . .
C8 C9 C10 Ru1 62.74(17) . .
C7 C6 C10 C11 -135.8(2) . .
Ru1 C6 C10 C11 -72.7(2) . .
C7 C6 C10 C9 2.3(3) . .
Ru1 C6 C10 C9 65.43(16) . .
C7 C6 C10 Ru1 -63.10(17) . .
C3 Ru1 C10 C11 -91.5(3) . .
C9 Ru1 C10 C11 -123.8(2) . .
C6 Ru1 C10 C11 121.4(2) . .
C2 Ru1 C10 C11 121.5(4) . .
C4 Ru1 C10 C11 -41.0(2) . .
C5 Ru1 C10 C11 6.3(2) . .
C1 Ru1 C10 C11 52.7(2) . .
C8 Ru1 C10 C11 -160.42(18) . .
C7 Ru1 C10 C11 157.92(18) . .
C3 Ru1 C10 C9 32.3(3) . .
C6 Ru1 C10 C9 -114.8(2) . .
C2 Ru1 C10 C9 -114.7(4) . .
C4 Ru1 C10 C9 82.81(18) . .
C5 Ru1 C10 C9 130.13(16) . .
C1 Ru1 C10 C9 176.50(16) . .
C8 Ru1 C10 C9 -36.61(15) . .
C7 Ru1 C10 C9 -78.26(16) . .
C11 Ru1 C10 C9 123.8(2) . .
C3 Ru1 C10 C6 147.1(2) . .
C9 Ru1 C10 C6 114.8(2) . .
C2 Ru1 C10 C6 0.1(5) . .
C4 Ru1 C10 C6 -162.39(15) . .
C5 Ru1 C10 C6 -115.07(16) . .
C1 Ru1 C10 C6 -68.7(2) . .
C8 Ru1 C10 C6 78.19(16) . .
C7 Ru1 C10 C6 36.54(15) . .
C11 Ru1 C10 C6 -121.4(2) . .
C9 C10 C11 C12 33.8(3) . .
C6 C10 C11 C12 166.6(2) . .
Ru1 C10 C11 C12 99.7(2) . .
C9 C10 C11 Ru1 -65.95(19) . .
C6 C10 C11 Ru1 66.93(19) . .
C3 Ru1 C11 C10 139.89(16) . .
C9 Ru1 C11 C10 35.78(15) . .
C6 Ru1 C11 C10 -37.20(15) . .
C2 Ru1 C11 C10 -156.57(19) . .
C4 Ru1 C11 C10 149.13(16) . .
C5 Ru1 C11 C10 -174.75(17) . .
C1 Ru1 C11 C10 -145.84(16) . .
C8 Ru1 C11 C10 17.88(17) . .
C7 Ru1 C11 C10 -20.07(17) . .
C10 Ru1 C11 C12 -117.3(2) . .
C3 Ru1 C11 C12 22.6(2) . .
C9 Ru1 C11 C12 -81.54(19) . .
C6 Ru1 C11 C12 -154.5(2) . .
C2 Ru1 C11 C12 86.1(3) . .
C4 Ru1 C11 C12 31.81(19) . .
C5 Ru1 C11 C12 67.94(19) . .
C1 Ru1 C11 C12 96.85(19) . .
C8 Ru1 C11 C12 -99.43(18) . .
C7 Ru1 C11 C12 -137.38(18) . .
C10 C11 C12 C13 174.7(2) . .
Ru1 C11 C12 C13 -116.0(2) . .
C11 C12 C13 C14 -178.2(2) . .
C12 C13 C14 C15 -6.2(4) . .
C12 C13 C14 C18 173.2(2) . .
C12 C13 C14 Ru2 -96.4(3) . .
C21 Ru2 C14 C15 -45.8(3) . .
C20 Ru2 C14 C15 -81.08(17) . .
C19 Ru2 C14 C15 -123.41(16) . .
C16 Ru2 C14 C15 37.45(15) . .
C22 Ru2 C14 C15 163.1(4) . .
C18 Ru2 C14 C15 117.1(2) . .
C23 Ru2 C14 C15 -163.53(15) . .
C17 Ru2 C14 C15 79.92(16) . .
C15 Ru2 C14 C18 -117.1(2) . .
C21 Ru2 C14 C18 -162.9(2) . .
C20 Ru2 C14 C18 161.80(14) . .
C19 Ru2 C14 C18 119.47(15) . .
C16 Ru2 C14 C18 -79.67(15) . .
C22 Ru2 C14 C18 46.0(5) . .
C23 Ru2 C14 C18 79.35(18) . .
C17 Ru2 C14 C18 -37.21(14) . .
C15 Ru2 C14 C13 122.0(3) . .
C21 Ru2 C14 C13 76.3(3) . .
C20 Ru2 C14 C13 40.9(2) . .
C19 Ru2 C14 C13 -1.4(2) . .
C16 Ru2 C14 C13 159.5(2) . .
C22 Ru2 C14 C13 -74.9(5) . .
C18 Ru2 C14 C13 -120.9(3) . .
C23 Ru2 C14 C13 -41.5(3) . .
C17 Ru2 C14 C13 -158.1(2) . .
C18 C14 C15 C16 -0.8(3) . .
C13 C14 C15 C16 178.7(2) . .
Ru2 C14 C15 C16 -62.30(16) . .
C18 C14 C15 Ru2 61.47(16) . .
C13 C14 C15 Ru2 -119.0(2) . .
C21 Ru2 C15 C16 -84.19(18) . .
C20 Ru2 C15 C16 -124.77(16) . .
C19 Ru2 C15 C16 -163.33(16) . .
C14 Ru2 C15 C16 117.6(2) . .
C22 Ru2 C15 C16 -54.1(3) . .
C18 Ru2 C15 C16 79.54(16) . .
C23 Ru2 C15 C16 173.7(3) . .
C17 Ru2 C15 C16 37.34(15) . .
C21 Ru2 C15 C14 158.25(15) . .
C20 Ru2 C15 C14 117.68(16) . .
C19 Ru2 C15 C14 79.11(18) . .
C16 Ru2 C15 C14 -117.6(2) . .
C22 Ru2 C15 C14 -171.6(2) . .
C18 Ru2 C15 C14 -38.02(14) . .
C23 Ru2 C15 C14 56.1(4) . .
C17 Ru2 C15 C14 -80.22(16) . .
C14 C15 C16 C17 0.3(3) . .
Ru2 C15 C16 C17 -61.82(16) . .
C14 C15 C16 Ru2 62.16(16) . .
C21 Ru2 C16 C15 113.80(16) . .
C20 Ru2 C16 C15 74.49(19) . .
C19 Ru2 C16 C15 47.9(4) . .
C14 Ru2 C16 C15 -38.02(15) . .
C22 Ru2 C16 C15 154.47(15) . .
C18 Ru2 C16 C15 -81.19(16) . .
C23 Ru2 C16 C15 -176.0(2) . .
C17 Ru2 C16 C15 -117.9(2) . .
C15 Ru2 C16 C17 117.9(2) . .
C21 Ru2 C16 C17 -128.28(16) . .
C20 Ru2 C16 C17 -167.58(15) . .
C19 Ru2 C16 C17 165.8(3) . .
C14 Ru2 C16 C17 79.90(16) . .
C22 Ru2 C16 C17 -87.60(17) . .
C18 Ru2 C16 C17 36.74(15) . .
C23 Ru2 C16 C17 -58.1(3) . .
C15 C16 C17 C18 0.3(3) . .
Ru2 C16 C17 C18 -60.81(17) . .
C15 C16 C17 Ru2 61.11(16) . .
C15 Ru2 C17 C18 81.37(16) . .
C21 Ru2 C17 C18 -169.78(14) . .
C20 Ru2 C17 C18 153.4(3) . .
C19 Ru2 C17 C18 -49.4(3) . .
C16 Ru2 C17 C18 118.8(2) . .
C14 Ru2 C17 C18 38.01(14) . .
C22 Ru2 C17 C18 -127.91(15) . .
C23 Ru2 C17 C18 -86.02(17) . .
C15 Ru2 C17 C16 -37.46(15) . .
C21 Ru2 C17 C16 71.39(19) . .
C20 Ru2 C17 C16 34.6(4) . .
C19 Ru2 C17 C16 -168.3(2) . .
C14 Ru2 C17 C16 -80.82(16) . .
C22 Ru2 C17 C16 113.26(16) . .
C18 Ru2 C17 C16 -118.8(2) . .
C23 Ru2 C17 C16 155.15(15) . .
C16 C17 C18 C14 -0.8(3) . .
Ru2 C17 C18 C14 -61.47(16) . .
C16 C17 C18 Ru2 60.65(17) . .
C15 C14 C18 C17 1.0(3) . .
C13 C14 C18 C17 -178.6(2) . .
Ru2 C14 C18 C17 61.98(17) . .
C15 C14 C18 Ru2 -60.97(16) . .
C13 C14 C18 Ru2 119.5(2) . .
C15 Ru2 C18 C17 -79.52(15) . .
C21 Ru2 C18 C17 32.0(4) . .
C20 Ru2 C18 C17 -159.7(2) . .
C19 Ru2 C18 C17 159.95(14) . .
C16 Ru2 C18 C17 -36.94(15) . .
C14 Ru2 C18 C17 -117.6(2) . .
C22 Ru2 C18 C17 74.81(18) . .
C23 Ru2 C18 C17 116.87(15) . .
C15 Ru2 C18 C14 38.11(14) . .
C21 Ru2 C18 C14 149.7(3) . .
C20 Ru2 C18 C14 -42.1(3) . .
C19 Ru2 C18 C14 -82.42(16) . .
C16 Ru2 C18 C14 80.69(15) . .
C22 Ru2 C18 C14 -167.56(14) . .
C23 Ru2 C18 C14 -125.50(14) . .
C17 Ru2 C18 C14 117.6(2) . .
C15 Ru2 C19 C23 -170.72(15) . .
C21 Ru2 C19 C23 80.38(17) . .
C20 Ru2 C19 C23 117.9(2) . .
C16 Ru2 C19 C23 153.4(3) . .
C14 Ru2 C19 C23 -128.74(16) . .
C22 Ru2 C19 C23 37.40(15) . .
C18 Ru2 C19 C23 -86.39(18) . .
C17 Ru2 C19 C23 -51.1(3) . .
C15 Ru2 C19 C20 71.41(19) . .
C21 Ru2 C19 C20 -37.49(15) . .
C16 Ru2 C19 C20 35.5(4) . .
C14 Ru2 C19 C20 113.39(16) . .
C22 Ru2 C19 C20 -80.47(17) . .
C18 Ru2 C19 C20 155.74(15) . .
C23 Ru2 C19 C20 -117.9(2) . .
C17 Ru2 C19 C20 -169.0(2) . .
C23 C19 C20 C21 0.0(3) . .
Ru2 C19 C20 C21 61.62(18) . .
C23 C19 C20 Ru2 -61.66(17) . .
C15 Ru2 C20 C21 114.19(16) . .
C19 Ru2 C20 C21 -117.6(2) . .
C16 Ru2 C20 C21 75.00(18) . .
C14 Ru2 C20 C21 155.21(14) . .
C22 Ru2 C20 C21 -37.76(15) . .
C18 Ru2 C20 C21 -175.1(2) . .
C23 Ru2 C20 C21 -80.25(16) . .
C17 Ru2 C20 C21 49.2(4) . .
C15 Ru2 C20 C19 -128.19(15) . .
C21 Ru2 C20 C19 117.6(2) . .
C16 Ru2 C20 C19 -167.39(15) . .
C14 Ru2 C20 C19 -87.17(17) . .
C22 Ru2 C20 C19 79.86(16) . .
C18 Ru2 C20 C19 -57.4(3) . .
C23 Ru2 C20 C19 37.37(15) . .
C17 Ru2 C20 C19 166.8(3) . .
C19 C20 C21 C22 0.3(3) . .
Ru2 C20 C21 C22 62.02(17) . .
C19 C20 C21 Ru2 -61.76(18) . .
C15 Ru2 C21 C20 -83.58(17) . .
C19 Ru2 C21 C20 37.70(15) . .
C16 Ru2 C21 C20 -124.41(16) . .
C14 Ru2 C21 C20 -52.3(3) . .
C22 Ru2 C21 C20 117.6(2) . .
C18 Ru2 C21 C20 172.5(3) . .
C23 Ru2 C21 C20 80.31(16) . .
C17 Ru2 C21 C20 -162.79(15) . .
C15 Ru2 C21 C22 158.80(15) . .
C20 Ru2 C21 C22 -117.6(2) . .
C19 Ru2 C21 C22 -79.92(17) . .
C16 Ru2 C21 C22 117.98(16) . .
C14 Ru2 C21 C22 -169.96(19) . .
C18 Ru2 C21 C22 54.9(4) . .
C23 Ru2 C21 C22 -37.31(15) . .
C17 Ru2 C21 C22 79.59(18) . .
C20 C21 C22 C23 -0.4(3) . .
Ru2 C21 C22 C23 61.52(17) . .
C20 C21 C22 Ru2 -61.89(18) . .
C15 Ru2 C22 C23 -162.1(2) . .
C21 Ru2 C22 C23 -117.8(2) . .
C20 Ru2 C22 C23 -80.35(17) . .
C19 Ru2 C22 C23 -37.49(16) . .
C16 Ru2 C22 C23 161.35(15) . .
C14 Ru2 C22 C23 41.8(5) . .
C18 Ru2 C22 C23 78.74(19) . .
C17 Ru2 C22 C23 119.05(16) . .
C15 Ru2 C22 C21 -44.3(3) . .
C20 Ru2 C22 C21 37.47(16) . .
C19 Ru2 C22 C21 80.33(17) . .
C16 Ru2 C22 C21 -80.83(18) . .
C14 Ru2 C22 C21 159.6(4) . .
C18 Ru2 C22 C21 -163.44(15) . .
C23 Ru2 C22 C21 117.8(2) . .
C17 Ru2 C22 C21 -123.13(16) . .
C21 C22 C23 C19 0.3(3) . .
Ru2 C22 C23 C19 61.41(17) . .
C21 C22 C23 Ru2 -61.07(17) . .
C20 C19 C23 C22 -0.2(3) . .
Ru2 C19 C23 C22 -61.52(17) . .
C20 C19 C23 Ru2 61.33(17) . .
C15 Ru2 C23 C22 147.4(4) . .
C21 Ru2 C23 C22 37.67(16) . .
C20 Ru2 C23 C22 80.24(17) . .
C19 Ru2 C23 C22 117.8(2) . .
C16 Ru2 C23 C22 -42.4(3) . .
C14 Ru2 C23 C22 -168.46(15) . .
C18 Ru2 C23 C22 -125.54(16) . .
C17 Ru2 C23 C22 -82.80(18) . .
C15 Ru2 C23 C19 29.6(5) . .
C21 Ru2 C23 C19 -80.13(18) . .
C20 Ru2 C23 C19 -37.56(16) . .
C16 Ru2 C23 C19 -160.2(2) . .
C14 Ru2 C23 C19 73.7(2) . .
C22 Ru2 C23 C19 -117.8(2) . .
C18 Ru2 C23 C19 116.65(17) . .
C17 Ru2 C23 C19 159.40(16) . .
F6 P2 F5 F5 -16.0(6) 2_554 2_554
F6 P2 F5 F5 169.1(4) . 2_554
F6A P2 F5 F5 -98(18) 2_554 2_554
F6A P2 F5 F5 177.9(4) . 2_554
F4 P2 F5 F5 79.4(4) 2_554 2_554
F4 P2 F5 F5 -100.7(4) . 2_554
F5A P2 F5 F5 161.1(6) . 2_554
F5A P2 F5 F5 -12.9(4) 2_554 2_554
F6 P2 F6A F6A 7.4(4) 2_554 2_554
F6 P2 F6A F6A -169.2(6) . 2_554
F5 P2 F6A F6A 177.9(3) . 2_554
F5 P2 F6A F6A -85(19) 2_554 2_554
F4 P2 F6A F6A -82.8(4) 2_554 2_554
F4 P2 F6A F6A 97.0(4) . 2_554
F5A P2 F6A F6A -170.6(4) . 2_554
F5A P2 F6A F6A 13.7(6) 2_554 2_554
